data_1521538
loop_
_publ_author_name
'Luedecke, J.'
'van Smaalen, S.'
'de Boer, J.L.'
'Spijkerman, A.'
'Wiegers, G.A.'

_publ_section_title
;
 Commensurately modulated structure of 4Hb-(Ta Se2) determined by X-ray
 crystal structure refinement
;
_journal_name_full 'Physical Review, Serie 3. B - Condensed Matter (18,1978-)'
_journal_page_first 6063
_journal_page_last 6071
_journal_volume 59
_journal_year 1999
_chemical_formula_sum 'Se2 Ta'
_chemical_name_systematic 'Ta Se2'
_space_group_IT_number 194
_symmetry_space_group_name_Hall '-P 6c 2c'
_symmetry_space_group_name_H-M 'P 63/m m c'
_cell_angle_alpha 90
_cell_angle_beta 90
_cell_angle_gamma 120
_cell_formula_units_Z 4
_cell_length_a 3.4552
_cell_length_b 3.4552
_cell_length_c 25.1495
_cell_volume 260.020
_citation_journal_id_ASTM PRBMDO
_cod_data_source_file Luedecke_PRBMDO_1999_702.cif
_cod_data_source_block Se2Ta1
_cod_original_cell_volume 260.0198
_cod_original_formula_sum 'Se2 Ta1'
_cod_database_code 1521538

loop_
_symmetry_equiv_pos_as_xyz
x,y,z
x-y,x,z+1/2
-y,x-y,z
-x,-y,z+1/2
-x+y,-x,z
y,-x+y,z+1/2
-y,-x,-z+1/2
x-y,-y,-z
x,x-y,-z+1/2
y,x,-z
-x+y,y,-z+1/2
-x,-x+y,-z
-x,-y,-z
-x+y,-x,-z-1/2
y,-x+y,-z
x,y,-z-1/2
x-y,x,-z
-y,x-y,-z-1/2
y,x,z-1/2
-x+y,y,z
-x,-x+y,z-1/2
-y,-x,z
x-y,-y,z-1/2
x,x-y,z

loop_
_atom_site_label
_atom_site_type_symbol
_atom_site_fract_x
_atom_site_fract_y
_atom_site_fract_z
_atom_site_occupancy
_atom_site_U_iso_or_equiv
Se2 Se-2 0.3333 0.6667 0.684 1 0.0
Se1 Se-2 0.3333 0.6667 0.06569 1 0.0
Ta1 Ta+4 0 0 0 1 0.0
Ta2 Ta+4 0 0 0.25 1 0.0
